data_7019299
loop_
_publ_author_name
'Zhou, Wen'
'Chiang, Linus'
'Patrick, Brian O.'
'Storr, Tim'
'Smith, Kevin M.'

_publ_section_title
;
 Cyclopentadienyl chromium diimine and pyridine-imine complexes:
 ligand-based radicals and metal-based redox chemistry.
;
_journal_issue 26
_journal_name_full 'Dalton transactions (Cambridge, England : 2003)'
_journal_page_first 7920
_journal_page_last 7930
_journal_paper_doi 10.1039/c2dt30160a
_journal_volume 41
_journal_year 2012
_chemical_formula_sum 'C38 H56 Cr N2 O'
_chemical_formula_weight 608.85
_chemical_name_systematic
;
?
;
_space_group_IT_number 14
_symmetry_cell_setting monoclinic
_symmetry_space_group_name_Hall '-P 2ybc'
_symmetry_space_group_name_H-M 'P 1 21/c 1'
_atom_sites_solution_hydrogens geom
_atom_sites_solution_primary direct
_atom_sites_solution_secondary difmap
_audit_creation_method SHELXL-97
_cell_angle_alpha 90.00
_cell_angle_beta 111.7770(10)
_cell_angle_gamma 90.00
_cell_formula_units_Z 4
_cell_length_a 11.2842(3)
_cell_length_b 27.0693(9)
_cell_length_c 12.1378(4)
_cell_measurement_reflns_used 9997
_cell_measurement_temperature 173(2)
_cell_measurement_theta_max 27.892
_cell_measurement_theta_min 2.352
_cell_volume 3442.97(19)
_computing_structure_refinement 'SHELXL-97 (Sheldrick, 2008)'
_diffrn_ambient_temperature 173(2)
_diffrn_measured_fraction_theta_full 0.996
_diffrn_measured_fraction_theta_max 0.996
_diffrn_measurement_device_type 'Bruker X8 APEX II'
_diffrn_measurement_method 'area detector'
_diffrn_radiation_monochromator graphite
_diffrn_radiation_source 'fine-focus sealed tube'
_diffrn_radiation_type MoK\a
_diffrn_radiation_wavelength 0.71073
_diffrn_reflns_av_R_equivalents 0.0454
_diffrn_reflns_av_sigmaI/netI 0.0355
_diffrn_reflns_limit_h_max 14
_diffrn_reflns_limit_h_min -8
_diffrn_reflns_limit_k_max 35
_diffrn_reflns_limit_k_min -35
_diffrn_reflns_limit_l_max 14
_diffrn_reflns_limit_l_min -15
_diffrn_reflns_number 47576
_diffrn_reflns_theta_full 27.89
_diffrn_reflns_theta_max 27.89
_diffrn_reflns_theta_min 1.94
_exptl_absorpt_coefficient_mu 0.363
_exptl_absorpt_correction_T_max 0.881
_exptl_absorpt_correction_T_min 0.798
_exptl_absorpt_correction_type multi-scan
_exptl_crystal_colour black
_exptl_crystal_density_diffrn 1.175
_exptl_crystal_density_method 'not measured'
_exptl_crystal_description prism
_exptl_crystal_F_000 1320
_exptl_crystal_size_max 0.550
_exptl_crystal_size_mid 0.500
_exptl_crystal_size_min 0.350
_refine_diff_density_max 0.515
_refine_diff_density_min -0.661
_refine_diff_density_rms 0.054
_refine_ls_extinction_method none
_refine_ls_goodness_of_fit_ref 1.037
_refine_ls_hydrogen_treatment constr
_refine_ls_matrix_type full
_refine_ls_number_parameters 442
_refine_ls_number_reflns 8191
_refine_ls_number_restraints 0
_refine_ls_restrained_S_all 1.037
_refine_ls_R_factor_all 0.0614
_refine_ls_R_factor_gt 0.0416
_refine_ls_shift/su_max 0.033
_refine_ls_shift/su_mean 0.003
_refine_ls_structure_factor_coef Fsqd
_refine_ls_weighting_details 'calc w=1/[\s^2^(Fo^2^)+(0.0503P)^2^+1.8585P] where P=(Fo^2^+2Fc^2^)/3'
_refine_ls_weighting_scheme calc
_refine_ls_wR_factor_gt 0.1007
_refine_ls_wR_factor_ref 0.1119
_reflns_number_gt 6366
_reflns_number_total 8191
_reflns_threshold_expression >2\s(I)
_cod_data_source_file c2dt30160a.txt
_cod_data_source_block ks145_0m
_cod_depositor_comments
;
The following automatic conversions were performed:

'_symmetry_cell_setting' value 'Monoclinic' changed to 'monoclinic'
according to /home/saulius/struct/CIF-dictionaries/cif_core.dic
dictionary named 'cif_core.dic' version 2.4.1 from
2010-06-29.

'_exptl_absorpt_correction_type' value 'Multi-scan'
changed to 'multi-scan' according to
/home/saulius/struct/CIF-dictionaries/cif_core.dic dictionary named
'cif_core.dic' version 2.4.1 from 2010-06-29.

Automatic conversion script
Id: cif_fix_values 1891 2012-01-12 08:04:46Z andrius 
;
_cod_original_sg_symbol_H-M 'P 21/c'
_cod_database_code 7019299

loop_
_symmetry_equiv_pos_as_xyz
'x, y, z'
'-x, y+1/2, -z+1/2'
'-x, -y, -z'
'x, -y-1/2, z-1/2'

loop_
_atom_site_label
_atom_site_type_symbol
_atom_site_fract_x
_atom_site_fract_y
_atom_site_fract_z
_atom_site_U_iso_or_equiv
_atom_site_adp_type
_atom_site_occupancy
_atom_site_symmetry_multiplicity
_atom_site_calc_flag
_atom_site_refinement_flags
_atom_site_disorder_assembly
_atom_site_disorder_group
C1 C 0.03049(16) 0.32970(6) 0.34711(15) 0.0202(3) Uani 1 1 d . . .
H1 H 0.0242 0.3069 0.4042 0.024 Uiso 1 1 calc R . .
C2 C 0.03613(17) 0.38025(6) 0.36657(15) 0.0221(4) Uani 1 1 d . . .
H2 H 0.0336 0.3940 0.4377 0.027 Uiso 1 1 calc R . .
C3 C 0.08897(17) 0.45901(6) 0.30761(15) 0.0198(3) Uani 1 1 d . . .
C4 C 0.00039(17) 0.49753(6) 0.29099(15) 0.0200(3) Uani 1 1 d . . .
C5 C 0.04644(18) 0.54588(6) 0.31221(16) 0.0253(4) Uani 1 1 d . . .
H5 H -0.0122 0.5724 0.3000 0.030 Uiso 1 1 calc R . .
C6 C 0.17574(19) 0.55594(7) 0.35070(17) 0.0281(4) Uani 1 1 d . . .
H6 H 0.2052 0.5891 0.3641 0.034 Uiso 1 1 calc R . .
C7 C 0.26212(18) 0.51746(7) 0.36961(17) 0.0263(4) Uani 1 1 d . . .
H7 H 0.3508 0.5245 0.3971 0.032 Uiso 1 1 calc R . .
C8 C 0.22106(17) 0.46851(6) 0.34899(15) 0.0217(3) Uani 1 1 d . . .
C9 C 0.31833(17) 0.42673(7) 0.37673(17) 0.0251(4) Uani 1 1 d . . .
H9 H 0.2734 0.3968 0.3324 0.030 Uiso 1 1 calc R . .
C10 C 0.3683(2) 0.41426(8) 0.50914(18) 0.0361(5) Uani 1 1 d . . .
H10A H 0.4305 0.3873 0.5255 0.054 Uiso 1 1 calc R . .
H10B H 0.2970 0.4040 0.5315 0.054 Uiso 1 1 calc R . .
H10C H 0.4093 0.4435 0.5552 0.054 Uiso 1 1 calc R . .
C11 C 0.43021(19) 0.43761(8) 0.33791(19) 0.0342(4) Uani 1 1 d . . .
H11A H 0.4890 0.4094 0.3579 0.051 Uiso 1 1 calc R . .
H11B H 0.4754 0.4672 0.3789 0.051 Uiso 1 1 calc R . .
H11C H 0.3979 0.4432 0.2520 0.051 Uiso 1 1 calc R . .
C12 C -0.14109(17) 0.48733(7) 0.25540(16) 0.0233(4) Uani 1 1 d . . .
H12 H -0.1572 0.4525 0.2263 0.028 Uiso 1 1 calc R . .
C13 C -0.1805(3) 0.49193(16) 0.3613(2) 0.0879(13) Uani 1 1 d . . .
H13A H -0.2721 0.4852 0.3365 0.132 Uiso 1 1 calc R . .
H13B H -0.1624 0.5255 0.3937 0.132 Uiso 1 1 calc R . .
H13C H -0.1326 0.4681 0.4222 0.132 Uiso 1 1 calc R . .
C14 C -0.2237(2) 0.52094(9) 0.1560(3) 0.0584(8) Uani 1 1 d . . .
H14A H -0.1983 0.5177 0.0874 0.088 Uiso 1 1 calc R . .
H14B H -0.2126 0.5553 0.1835 0.088 Uiso 1 1 calc R . .
H14C H -0.3135 0.5115 0.1331 0.088 Uiso 1 1 calc R . .
C15 C 0.06997(16) 0.26424(6) 0.23349(14) 0.0177(3) Uani 1 1 d . . .
C16 C 0.19701(16) 0.24913(6) 0.29671(15) 0.0199(3) Uani 1 1 d . . .
C17 C 0.23064(17) 0.20071(7) 0.28191(17) 0.0263(4) Uani 1 1 d . . .
H17 H 0.3157 0.1899 0.3237 0.032 Uiso 1 1 calc R . .
C18 C 0.14280(18) 0.16803(6) 0.20769(17) 0.0271(4) Uani 1 1 d . . .
H18 H 0.1679 0.1353 0.1980 0.033 Uiso 1 1 calc R . .
C19 C 0.01858(17) 0.18312(6) 0.14785(16) 0.0243(4) Uani 1 1 d . . .
H19 H -0.0415 0.1604 0.0978 0.029 Uiso 1 1 calc R . .
C20 C -0.02087(16) 0.23117(6) 0.15930(15) 0.0198(3) Uani 1 1 d . . .
C21 C -0.15947(16) 0.24583(6) 0.09467(16) 0.0221(4) Uani 1 1 d . . .
H21 H -0.1673 0.2820 0.1079 0.027 Uiso 1 1 calc R . .
C22 C -0.2021(2) 0.23724(10) -0.03789(18) 0.0415(5) Uani 1 1 d . . .
H22A H -0.2916 0.2472 -0.0767 0.062 Uiso 1 1 calc R . .
H22B H -0.1934 0.2021 -0.0530 0.062 Uiso 1 1 calc R . .
H22C H -0.1490 0.2569 -0.0696 0.062 Uiso 1 1 calc R . .
C23 C -0.24688(19) 0.21830(8) 0.14382(19) 0.0341(4) Uani 1 1 d . . .
H23A H -0.3354 0.2286 0.1009 0.051 Uiso 1 1 calc R . .
H23B H -0.2223 0.2260 0.2283 0.051 Uiso 1 1 calc R . .
H23C H -0.2391 0.1827 0.1339 0.051 Uiso 1 1 calc R . .
C24 C 0.29877(16) 0.28354(6) 0.37870(16) 0.0239(4) Uani 1 1 d . . .
H24 H 0.2629 0.3178 0.3671 0.029 Uiso 1 1 calc R . .
C25 C 0.3320(2) 0.26946(8) 0.50901(18) 0.0355(5) Uani 1 1 d . . .
H25A H 0.3972 0.2921 0.5598 0.053 Uiso 1 1 calc R . .
H25B H 0.3647 0.2355 0.5221 0.053 Uiso 1 1 calc R . .
H25C H 0.2553 0.2717 0.5285 0.053 Uiso 1 1 calc R . .
C26 C 0.41919(18) 0.28404(8) 0.3487(2) 0.0346(5) Uani 1 1 d . . .
H26A H 0.4822 0.3065 0.4028 0.052 Uiso 1 1 calc R . .
H26B H 0.3974 0.2953 0.2668 0.052 Uiso 1 1 calc R . .
H26C H 0.4550 0.2506 0.3573 0.052 Uiso 1 1 calc R . .
C27 C -0.2955(4) 0.39124(18) 0.0360(4) 0.0206(9) Uani 0.630(6) 1 d P A 1
H27 H -0.2815 0.4236 0.0787 0.025 Uiso 0.630(6) 1 calc PR A 1
C28 C -0.3283(8) 0.4019(4) -0.0965(5) 0.0208(15) Uani 0.630(6) 1 d P A 1
H28 H -0.2469 0.4117 -0.1053 0.025 Uiso 0.630(6) 1 calc PR A 1
C29 C -0.3797(5) 0.35771(16) -0.1767(4) 0.0357(10) Uani 0.630(6) 1 d P A 1
H29A H -0.3997 0.3675 -0.2594 0.053 Uiso 0.630(6) 1 calc PR A 1
H29B H -0.4573 0.3457 -0.1673 0.053 Uiso 0.630(6) 1 calc PR A 1
H29C H -0.3154 0.3314 -0.1554 0.053 Uiso 0.630(6) 1 calc PR A 1
C30 C -0.4233(4) 0.44597(13) -0.1441(3) 0.0378(10) Uani 0.630(6) 1 d P A 1
H30A H -0.3925 0.4746 -0.0917 0.057 Uiso 0.630(6) 1 calc PR A 1
H30B H -0.5078 0.4364 -0.1461 0.057 Uiso 0.630(6) 1 calc PR A 1
H30C H -0.4291 0.4546 -0.2243 0.057 Uiso 0.630(6) 1 calc PR A 1
C31 C -0.3945(3) 0.36165(18) 0.0691(4) 0.0255(8) Uani 0.630(6) 1 d P A 1
H31 H -0.4042 0.3286 0.0300 0.031 Uiso 0.630(6) 1 calc PR A 1
C32 C -0.3430(10) 0.3530(4) 0.2057(10) 0.037(3) Uani 0.630(6) 1 d P A 1
H32A H -0.4063 0.3345 0.2266 0.056 Uiso 0.630(6) 1 calc PR A 1
H32B H -0.3270 0.3849 0.2467 0.056 Uiso 0.630(6) 1 calc PR A 1
H32C H -0.2633 0.3341 0.2296 0.056 Uiso 0.630(6) 1 calc PR A 1
C33 C -0.5252(5) 0.3849(4) 0.0306(7) 0.0345(15) Uani 0.630(6) 1 d P A 1
H33A H -0.5811 0.3641 0.0565 0.052 Uiso 0.630(6) 1 calc PR A 1
H33B H -0.5610 0.3879 -0.0560 0.052 Uiso 0.630(6) 1 calc PR A 1
H33C H -0.5184 0.4177 0.0664 0.052 Uiso 0.630(6) 1 calc PR A 1
C34 C 0.01446(19) 0.41431(7) -0.02464(16) 0.0292(4) Uani 1 1 d . A .
H34 H -0.0375 0.4424 -0.0562 0.035 Uiso 1 1 calc R . .
C35 C 0.13357(19) 0.41426(8) 0.06810(17) 0.0307(4) Uani 1 1 d . A .
H35 H 0.1776 0.4426 0.1097 0.037 Uiso 1 1 calc R . .
C36 C 0.17732(19) 0.36514(8) 0.08951(19) 0.0360(5) Uani 1 1 d . A .
H36 H 0.2548 0.3543 0.1488 0.043 Uiso 1 1 calc R . .
C37 C 0.0844(2) 0.33495(8) 0.0063(2) 0.0373(5) Uani 1 1 d . A .
H37 H 0.0891 0.3001 -0.0008 0.045 Uiso 1 1 calc R . .
C38 C -0.0148(2) 0.36488(8) -0.06316(18) 0.0332(5) Uani 1 1 d . A .
H38 H -0.0897 0.3541 -0.1259 0.040 Uiso 1 1 calc R . .
N001 N 0.04539(14) 0.40877(5) 0.27945(13) 0.0196(3) Uani 1 1 d . A .
N002 N 0.03436(13) 0.31475(5) 0.24305(12) 0.0166(3) Uani 1 1 d . A .
O1 O -0.1801(3) 0.36402(13) 0.0809(3) 0.0216(7) Uani 0.630(6) 1 d P A 1
Cr01 Cr 0.00122(3) 0.370826(10) 0.13024(2) 0.01753(8) Uani 1 1 d . . .
O1B O -0.1665(6) 0.3832(2) 0.1049(6) 0.0254(12) Uani 0.370(6) 1 d P A 2
C31B C -0.3777(6) 0.3839(3) 0.0997(6) 0.0271(14) Uani 0.370(6) 1 d P A 2
H31B H -0.3639 0.4196 0.1214 0.032 Uiso 0.370(6) 1 calc PR A 2
C30B C -0.3439(9) 0.4513(3) -0.0906(7) 0.051(2) Uiso 0.370(6) 1 d P A 2
H30D H -0.3539 0.4645 -0.1688 0.077 Uiso 0.370(6) 1 calc PR A 2
H30E H -0.2664 0.4650 -0.0306 0.077 Uiso 0.370(6) 1 calc PR A 2
H30F H -0.4181 0.4606 -0.0717 0.077 Uiso 0.370(6) 1 calc PR A 2
C29B C -0.4364(9) 0.3707(4) -0.1966(7) 0.052(2) Uani 0.370(6) 1 d P A 2
H29D H -0.4120 0.3362 -0.2005 0.079 Uiso 0.370(6) 1 calc PR A 2
H29E H -0.4446 0.3876 -0.2705 0.079 Uiso 0.370(6) 1 calc PR A 2
H29F H -0.5182 0.3719 -0.1858 0.079 Uiso 0.370(6) 1 calc PR A 2
C27B C -0.2929(8) 0.3712(3) 0.0320(7) 0.0239(16) Uani 0.370(6) 1 d P A 2
H27B H -0.2971 0.3346 0.0192 0.029 Uiso 0.370(6) 1 calc PR A 2
C32B C -0.3343(19) 0.3550(7) 0.2139(16) 0.043(6) Uani 0.370(6) 1 d P A 2
H32D H -0.2413 0.3574 0.2528 0.065 Uiso 0.370(6) 1 calc PR A 2
H32E H -0.3588 0.3203 0.1968 0.065 Uiso 0.370(6) 1 calc PR A 2
H32F H -0.3746 0.3685 0.2663 0.065 Uiso 0.370(6) 1 calc PR A 2
C33B C -0.5175(17) 0.3769(9) 0.033(2) 0.069(7) Uiso 0.370(6) 1 d P A 2
H33D H -0.5643 0.3865 0.0835 0.104 Uiso 0.370(6) 1 calc PR A 2
H33E H -0.5348 0.3422 0.0101 0.104 Uiso 0.370(6) 1 calc PR A 2
H33F H -0.5452 0.3976 -0.0384 0.104 Uiso 0.370(6) 1 calc PR A 2
C28B C -0.3338(19) 0.3965(8) -0.0919(15) 0.052(6) Uani 0.370(6) 1 d P A 2
H28B H -0.2560 0.3918 -0.1116 0.063 Uiso 0.370(6) 1 calc PR A 2

loop_
_atom_site_aniso_label
_atom_site_aniso_U_11
_atom_site_aniso_U_22
_atom_site_aniso_U_33
_atom_site_aniso_U_23
_atom_site_aniso_U_13
_atom_site_aniso_U_12
C1 0.0223(8) 0.0184(8) 0.0237(8) 0.0021(6) 0.0131(7) -0.0015(6)
C2 0.0287(9) 0.0204(9) 0.0230(8) -0.0024(7) 0.0163(7) -0.0010(7)
C3 0.0271(9) 0.0150(8) 0.0201(8) -0.0004(6) 0.0121(7) -0.0015(7)
C4 0.0254(9) 0.0170(8) 0.0191(8) -0.0002(6) 0.0101(7) 0.0004(7)
C5 0.0314(10) 0.0154(8) 0.0298(10) -0.0007(7) 0.0120(8) 0.0024(7)
C6 0.0360(10) 0.0152(8) 0.0346(10) -0.0035(7) 0.0151(9) -0.0066(7)
C7 0.0257(9) 0.0231(9) 0.0300(9) -0.0006(7) 0.0103(8) -0.0052(7)
C8 0.0248(9) 0.0188(8) 0.0220(8) 0.0007(7) 0.0093(7) 0.0001(7)
C9 0.0225(9) 0.0210(9) 0.0313(10) 0.0005(7) 0.0092(8) 0.0022(7)
C10 0.0368(11) 0.0345(11) 0.0341(11) 0.0072(9) 0.0097(9) 0.0062(9)
C11 0.0271(10) 0.0360(11) 0.0414(12) -0.0012(9) 0.0150(9) 0.0027(8)
C12 0.0248(9) 0.0205(9) 0.0259(9) -0.0026(7) 0.0110(7) 0.0004(7)
C13 0.0414(15) 0.190(4) 0.0436(15) -0.033(2) 0.0292(13) -0.034(2)
C14 0.0282(12) 0.0369(13) 0.093(2) 0.0281(13) 0.0030(13) 0.0021(10)
C15 0.0197(8) 0.0137(8) 0.0213(8) 0.0017(6) 0.0093(7) 0.0013(6)
C16 0.0179(8) 0.0165(8) 0.0255(9) 0.0028(6) 0.0084(7) 0.0004(6)
C17 0.0219(9) 0.0209(9) 0.0365(10) 0.0058(7) 0.0113(8) 0.0049(7)
C18 0.0318(10) 0.0140(8) 0.0386(11) 0.0012(7) 0.0166(9) 0.0040(7)
C19 0.0290(9) 0.0157(8) 0.0288(9) -0.0021(7) 0.0115(8) -0.0031(7)
C20 0.0217(8) 0.0162(8) 0.0217(8) 0.0016(6) 0.0085(7) -0.0003(6)
C21 0.0202(8) 0.0167(8) 0.0268(9) -0.0003(7) 0.0056(7) -0.0009(6)
C22 0.0300(11) 0.0648(16) 0.0269(11) 0.0048(10) 0.0071(9) 0.0084(10)
C23 0.0276(10) 0.0422(12) 0.0346(11) 0.0055(9) 0.0139(9) 0.0023(9)
C24 0.0184(8) 0.0181(8) 0.0308(9) 0.0017(7) 0.0041(7) 0.0009(7)
C25 0.0365(11) 0.0341(11) 0.0308(11) -0.0007(9) 0.0066(9) -0.0018(9)
C26 0.0200(9) 0.0330(11) 0.0480(13) 0.0014(9) 0.0095(9) -0.0018(8)
C27 0.0189(15) 0.016(2) 0.0249(17) 0.0024(19) 0.0057(12) 0.0007(19)
C28 0.019(3) 0.033(3) 0.008(2) -0.0008(18) 0.0021(17) -0.004(2)
C29 0.035(2) 0.044(2) 0.024(2) -0.0070(16) 0.0064(19) 0.0048(18)
C30 0.037(2) 0.039(2) 0.0308(18) 0.0090(14) 0.0053(16) 0.0107(15)
C31 0.0175(16) 0.028(2) 0.0318(19) -0.0008(15) 0.0104(14) 0.0003(15)
C32 0.023(3) 0.045(5) 0.048(5) 0.002(3) 0.017(3) 0.007(3)
C33 0.0083(17) 0.054(3) 0.043(3) 0.002(2) 0.0120(15) -0.0002(18)
C34 0.0323(10) 0.0340(11) 0.0255(9) 0.0083(8) 0.0156(8) 0.0008(8)
C35 0.0319(10) 0.0380(11) 0.0268(10) 0.0013(8) 0.0162(8) -0.0124(8)
C36 0.0258(10) 0.0525(14) 0.0382(11) 0.0105(10) 0.0216(9) 0.0076(9)
C37 0.0500(13) 0.0324(11) 0.0470(13) -0.0035(9) 0.0381(11) 0.0026(9)
C38 0.0339(10) 0.0460(12) 0.0257(9) -0.0097(9) 0.0178(8) -0.0111(9)
N001 0.0236(7) 0.0136(7) 0.0252(7) -0.0011(5) 0.0134(6) -0.0003(5)
N002 0.0157(6) 0.0126(6) 0.0217(7) 0.0005(5) 0.0073(6) 0.0003(5)
O1 0.0147(12) 0.0220(17) 0.0267(16) 0.0049(12) 0.0063(11) 0.0008(12)
Cr01 0.02144(14) 0.01473(13) 0.02020(14) 0.00085(10) 0.01211(11) -0.00006(10)
O1B 0.018(2) 0.028(3) 0.029(3) -0.001(2) 0.0064(19) 0.002(2)
C31B 0.019(3) 0.025(3) 0.034(3) -0.003(3) 0.006(2) -0.003(2)
C29B 0.036(4) 0.079(6) 0.029(4) 0.014(4) -0.004(3) 0.008(4)
C27B 0.024(3) 0.018(4) 0.024(3) 0.007(3) 0.002(2) 0.001(3)
C32B 0.050(10) 0.063(11) 0.030(6) 0.022(6) 0.030(6) -0.006(7)
C28B 0.040(8) 0.042(7) 0.084(11) 0.025(6) 0.034(7) 0.014(5)

loop_
_atom_type_symbol
_atom_type_description
_atom_type_scat_dispersion_real
_atom_type_scat_dispersion_imag
_atom_type_scat_source
C C 0.0033 0.0016 'International Tables Vol C Tables 4.2.6.8 and 6.1.1.4'
H H 0.0000 0.0000 'International Tables Vol C Tables 4.2.6.8 and 6.1.1.4'
N N 0.0061 0.0033 'International Tables Vol C Tables 4.2.6.8 and 6.1.1.4'
O O 0.0106 0.0060 'International Tables Vol C Tables 4.2.6.8 and 6.1.1.4'
Cr Cr 0.3209 0.6236 'International Tables Vol C Tables 4.2.6.8 and 6.1.1.4'

loop_
_geom_angle_atom_site_label_1
_geom_angle_atom_site_label_2
_geom_angle_atom_site_label_3
_geom_angle
N002 C1 C2 116.26(15)
N002 C1 H1 121.9
C2 C1 H1 121.9
N001 C2 C1 116.43(15)
N001 C2 H2 121.8
C1 C2 H2 121.8
C4 C3 C8 121.16(15)
C4 C3 N001 120.21(15)
C8 C3 N001 118.61(15)
C5 C4 C3 118.20(16)
C5 C4 C12 120.23(15)
C3 C4 C12 121.53(15)
C6 C5 C4 121.34(17)
C6 C5 H5 119.3
C4 C5 H5 119.3
C5 C6 C7 119.77(16)
C5 C6 H6 120.1
C7 C6 H6 120.1
C6 C7 C8 121.17(17)
C6 C7 H7 119.4
C8 C7 H7 119.4
C7 C8 C3 118.31(16)
C7 C8 C9 120.07(16)
C3 C8 C9 121.55(15)
C8 C9 C10 110.49(15)
C8 C9 C11 113.44(15)
C10 C9 C11 109.95(16)
C8 C9 H9 107.6
C10 C9 H9 107.6
C11 C9 H9 107.6
C9 C10 H10A 109.5
C9 C10 H10B 109.5
H10A C10 H10B 109.5
C9 C10 H10C 109.5
H10A C10 H10C 109.5
H10B C10 H10C 109.5
C9 C11 H11A 109.5
C9 C11 H11B 109.5
H11A C11 H11B 109.5
C9 C11 H11C 109.5
H11A C11 H11C 109.5
H11B C11 H11C 109.5
C13 C12 C4 110.70(17)
C13 C12 C14 109.7(2)
C4 C12 C14 112.81(16)
C13 C12 H12 107.8
C4 C12 H12 107.8
C14 C12 H12 107.8
C12 C13 H13A 109.5
C12 C13 H13B 109.5
H13A C13 H13B 109.5
C12 C13 H13C 109.5
H13A C13 H13C 109.5
H13B C13 H13C 109.5
C12 C14 H14A 109.5
C12 C14 H14B 109.5
H14A C14 H14B 109.5
C12 C14 H14C 109.5
H14A C14 H14C 109.5
H14B C14 H14C 109.5
C20 C15 C16 121.01(15)
C20 C15 N002 119.76(14)
C16 C15 N002 119.21(14)
C17 C16 C15 118.17(16)
C17 C16 C24 118.87(15)
C15 C16 C24 122.95(15)
C18 C17 C16 121.42(17)
C18 C17 H17 119.3
C16 C17 H17 119.3
C19 C18 C17 119.74(16)
C19 C18 H18 120.1
C17 C18 H18 120.1
C18 C19 C20 121.45(16)
C18 C19 H19 119.3
C20 C19 H19 119.3
C19 C20 C15 118.19(16)
C19 C20 C21 119.76(15)
C15 C20 C21 122.03(15)
C22 C21 C20 111.63(15)
C22 C21 C23 110.10(16)
C20 C21 C23 111.22(15)
C22 C21 H21 107.9
C20 C21 H21 107.9
C23 C21 H21 107.9
C21 C22 H22A 109.5
C21 C22 H22B 109.5
H22A C22 H22B 109.5
C21 C22 H22C 109.5
H22A C22 H22C 109.5
H22B C22 H22C 109.5
C21 C23 H23A 109.5
C21 C23 H23B 109.5
H23A C23 H23B 109.5
C21 C23 H23C 109.5
H23A C23 H23C 109.5
H23B C23 H23C 109.5
C16 C24 C26 111.69(16)
C16 C24 C25 110.98(15)
C26 C24 C25 110.40(16)
C16 C24 H24 107.9
C26 C24 H24 107.9
C25 C24 H24 107.9
C24 C25 H25A 109.5
C24 C25 H25B 109.5
H25A C25 H25B 109.5
C24 C25 H25C 109.5
H25A C25 H25C 109.5
H25B C25 H25C 109.5
C24 C26 H26A 109.5
C24 C26 H26B 109.5
H26A C26 H26B 109.5
C24 C26 H26C 109.5
H26A C26 H26C 109.5
H26B C26 H26C 109.5
O1 C27 C28 109.3(5)
O1 C27 C31 106.3(4)
C28 C27 C31 116.9(5)
O1 C27 H27 108.0
C28 C27 H27 108.0
C31 C27 H27 108.0
C29 C28 C27 114.3(7)
C29 C28 C30 108.5(5)
C27 C28 C30 113.3(5)
C29 C28 H28 106.8
C27 C28 H28 106.8
C30 C28 H28 106.8
C28 C29 H29A 109.5
C28 C29 H29B 109.5
H29A C29 H29B 109.5
C28 C29 H29C 109.5
H29A C29 H29C 109.5
H29B C29 H29C 109.5
C28 C30 H30A 109.5
C28 C30 H30B 109.5
H30A C30 H30B 109.5
C28 C30 H30C 109.5
H30A C30 H30C 109.5
H30B C30 H30C 109.5
C33 C31 C27 114.9(5)
C33 C31 C32 109.1(5)
C27 C31 C32 109.6(5)
C33 C31 H31 107.6
C27 C31 H31 107.6
C32 C31 H31 107.6
C31 C32 H32A 109.5
C31 C32 H32B 109.5
H32A C32 H32B 109.5
C31 C32 H32C 109.5
H32A C32 H32C 109.5
H32B C32 H32C 109.5
C31 C33 H33A 109.5
C31 C33 H33B 109.5
H33A C33 H33B 109.5
C31 C33 H33C 109.5
H33A C33 H33C 109.5
H33B C33 H33C 109.5
C35 C34 C38 107.59(18)
C35 C34 Cr01 70.81(10)
C38 C34 Cr01 72.79(11)
C35 C34 H34 126.2
C38 C34 H34 126.2
Cr01 C34 H34 121.9
C34 C35 C36 108.44(18)
C34 C35 Cr01 73.11(10)
C36 C35 Cr01 70.99(11)
C34 C35 H35 125.8
C36 C35 H35 125.8
Cr01 C35 H35 121.8
C35 C36 C37 107.28(19)
C35 C36 Cr01 72.23(11)
C37 C36 Cr01 73.26(11)
C35 C36 H36 126.4
C37 C36 H36 126.4
Cr01 C36 H36 120.0
C38 C37 C36 108.31(19)
C38 C37 Cr01 73.34(11)
C36 C37 Cr01 70.01(11)
C38 C37 H37 125.8
C36 C37 H37 125.8
Cr01 C37 H37 122.5
C37 C38 C34 108.36(18)
C37 C38 Cr01 71.29(11)
C34 C38 Cr01 71.05(10)
C37 C38 H38 125.8
C34 C38 H38 125.8
Cr01 C38 H38 123.5
C2 N001 C3 118.29(14)
C2 N001 Cr01 110.81(11)
C3 N001 Cr01 130.84(11)
C1 N002 C15 117.96(13)
C1 N002 Cr01 110.80(11)
C15 N002 Cr01 131.03(11)
C27 O1 Cr01 142.4(3)
O1B Cr01 O1 17.82(15)
O1B Cr01 N001 87.3(2)
O1 Cr01 N001 102.31(12)
O1B Cr01 N002 100.0(2)
O1 Cr01 N002 92.75(11)
N001 Cr01 N002 81.17(6)
O1B Cr01 C36 158.1(2)
O1 Cr01 C36 149.63(13)
N001 Cr01 C36 107.28(7)
N002 Cr01 C36 98.35(7)
O1B Cr01 C35 128.6(2)
O1 Cr01 C35 135.52(11)
N001 Cr01 C35 93.60(7)
N002 Cr01 C35 130.94(7)
C36 Cr01 C35 36.78(8)
O1B Cr01 C37 128.5(2)
O1 Cr01 C37 114.11(13)
N001 Cr01 C37 143.58(7)
N002 Cr01 C37 96.43(7)
C36 Cr01 C37 36.73(8)
C35 Cr01 C37 60.61(8)
O1B Cr01 C34 98.5(2)
O1 Cr01 C34 100.48(11)
N001 Cr01 C34 114.67(7)
N002 Cr01 C34 156.17(7)
C36 Cr01 C34 60.85(7)
C35 Cr01 C34 36.08(7)
C37 Cr01 C34 60.10(8)
O1B Cr01 C38 99.0(2)
O1 Cr01 C38 90.22(12)
N001 Cr01 C38 150.62(7)
N002 Cr01 C38 125.17(7)
C36 Cr01 C38 60.34(8)
C35 Cr01 C38 60.08(7)
C37 Cr01 C38 35.38(8)
C34 Cr01 C38 36.15(7)
C27B O1B Cr01 143.6(6)
C32B C31B C33B 110.5(13)
C32B C31B C27B 109.0(8)
C33B C31B C27B 115.5(11)
C32B C31B H31B 107.1
C33B C31B H31B 107.1
C27B C31B H31B 107.1
C28B C30B H30D 109.5
C28B C30B H30E 109.5
H30D C30B H30E 109.5
C28B C30B H30F 109.5
H30D C30B H30F 109.5
H30E C30B H30F 109.5
C28B C29B H29D 109.5
C28B C29B H29E 109.5
H29D C29B H29E 109.5
C28B C29B H29F 109.5
H29D C29B H29F 109.5
H29E C29B H29F 109.5
O1B C27B C31B 107.7(7)
O1B C27B C28B 111.9(10)
C31B C27B C28B 113.8(10)
O1B C27B H27B 107.8
C31B C27B H27B 107.8
C28B C27B H27B 107.8
C31B C32B H32D 109.5
C31B C32B H32E 109.5
H32D C32B H32E 109.5
C31B C32B H32F 109.5
H32D C32B H32F 109.5
H32E C32B H32F 109.5
C31B C33B H33D 109.5
C31B C33B H33E 109.5
H33D C33B H33E 109.5
C31B C33B H33F 109.5
H33D C33B H33F 109.5
H33E C33B H33F 109.5
C30B C28B C29B 115.1(13)
C30B C28B C27B 115.1(12)
C29B C28B C27B 117.6(14)
C30B C28B H28B 101.8
C29B C28B H28B 101.8
C27B C28B H28B 101.8

loop_
_geom_bond_atom_site_label_1
_geom_bond_atom_site_label_2
_geom_bond_distance
C1 N002 1.342(2)
C1 C2 1.386(2)
C1 H1 0.9500
C2 N001 1.344(2)
C2 H2 0.9500
C3 C4 1.406(2)
C3 C8 1.409(2)
C3 N001 1.443(2)
C4 C5 1.396(2)
C4 C12 1.517(2)
C5 C6 1.384(3)
C5 H5 0.9500
C6 C7 1.386(3)
C6 H6 0.9500
C7 C8 1.395(2)
C7 H7 0.9500
C8 C9 1.524(2)
C9 C10 1.531(3)
C9 C11 1.531(3)
C9 H9 1.0000
C10 H10A 0.9800
C10 H10B 0.9800
C10 H10C 0.9800
C11 H11A 0.9800
C11 H11B 0.9800
C11 H11C 0.9800
C12 C13 1.513(3)
C12 C14 1.522(3)
C12 H12 1.0000
C13 H13A 0.9800
C13 H13B 0.9800
C13 H13C 0.9800
C14 H14A 0.9800
C14 H14B 0.9800
C14 H14C 0.9800
C15 C20 1.407(2)
C15 C16 1.412(2)
C15 N002 1.442(2)
C16 C17 1.395(2)
C16 C24 1.526(2)
C17 C18 1.383(3)
C17 H17 0.9500
C18 C19 1.380(3)
C18 H18 0.9500
C19 C20 1.398(2)
C19 H19 0.9500
C20 C21 1.519(2)
C21 C22 1.517(3)
C21 C23 1.523(3)
C21 H21 1.0000
C22 H22A 0.9800
C22 H22B 0.9800
C22 H22C 0.9800
C23 H23A 0.9800
C23 H23B 0.9800
C23 H23C 0.9800
C24 C26 1.532(3)
C24 C25 1.532(3)
C24 H24 1.0000
C25 H25A 0.9800
C25 H25B 0.9800
C25 H25C 0.9800
C26 H26A 0.9800
C26 H26B 0.9800
C26 H26C 0.9800
C27 O1 1.417(6)
C27 C28 1.537(8)
C27 C31 1.544(6)
C27 H27 1.0000
C28 C29 1.515(8)
C28 C30 1.565(10)
C28 H28 1.0000
C29 H29A 0.9800
C29 H29B 0.9800
C29 H29C 0.9800
C30 H30A 0.9800
C30 H30B 0.9800
C30 H30C 0.9800
C31 C33 1.510(8)
C31 C32 1.557(11)
C31 H31 1.0000
C32 H32A 0.9800
C32 H32B 0.9800
C32 H32C 0.9800
C33 H33A 0.9800
C33 H33B 0.9800
C33 H33C 0.9800
C34 C35 1.397(3)
C34 C38 1.416(3)
C34 Cr01 2.2696(18)
C34 H34 0.9500
C35 C36 1.408(3)
C35 Cr01 2.2400(18)
C35 H35 0.9500
C36 C37 1.415(3)
C36 Cr01 2.2239(18)
C36 H36 0.9500
C37 C38 1.385(3)
C37 Cr01 2.2661(19)
C37 H37 0.9500
C38 Cr01 2.2922(19)
C38 H38 0.9500
N001 Cr01 1.9783(14)
N002 Cr01 1.9847(13)
O1 Cr01 1.916(3)
Cr01 O1B 1.832(6)
O1B C27B 1.409(11)
C31B C32B 1.506(16)
C31B C33B 1.494(19)
C31B C27B 1.514(12)
C31B H31B 1.0000
C30B C28B 1.49(2)
C30B H30D 0.9800
C30B H30E 0.9800
C30B H30F 0.9800
C29B C28B 1.533(19)
C29B H29D 0.9800
C29B H29E 0.9800
C29B H29F 0.9800
C27B C28B 1.56(2)
C27B H27B 1.0000
C32B H32D 0.9800
C32B H32E 0.9800
C32B H32F 0.9800
C33B H33D 0.9800
C33B H33E 0.9800
C33B H33F 0.9800
C28B H28B 1.0000

loop_
_geom_torsion_atom_site_label_1
_geom_torsion_atom_site_label_2
_geom_torsion_atom_site_label_3
_geom_torsion_atom_site_label_4
_geom_torsion
N002 C1 C2 N001 -0.3(2)
C8 C3 C4 C5 2.4(2)
N001 C3 C4 C5 -175.98(15)
C8 C3 C4 C12 -175.33(15)
N001 C3 C4 C12 6.2(2)
C3 C4 C5 C6 -1.2(3)
C12 C4 C5 C6 176.62(16)
C4 C5 C6 C7 -0.5(3)
C5 C6 C7 C8 0.9(3)
C6 C7 C8 C3 0.4(3)
C6 C7 C8 C9 -176.76(17)
C4 C3 C8 C7 -2.0(2)
N001 C3 C8 C7 176.41(15)
C4 C3 C8 C9 175.02(16)
N001 C3 C8 C9 -6.5(2)
C7 C8 C9 C10 81.3(2)
C3 C8 C9 C10 -95.7(2)
C7 C8 C9 C11 -42.7(2)
C3 C8 C9 C11 140.29(17)
C5 C4 C12 C13 -75.3(3)
C3 C4 C12 C13 102.4(3)
C5 C4 C12 C14 48.1(2)
C3 C4 C12 C14 -134.2(2)
C20 C15 C16 C17 1.1(2)
N002 C15 C16 C17 -177.17(15)
C20 C15 C16 C24 -179.68(16)
N002 C15 C16 C24 2.0(2)
C15 C16 C17 C18 -0.1(3)
C24 C16 C17 C18 -179.26(17)
C16 C17 C18 C19 -0.9(3)
C17 C18 C19 C20 0.7(3)
C18 C19 C20 C15 0.3(3)
C18 C19 C20 C21 -178.21(16)
C16 C15 C20 C19 -1.3(2)
N002 C15 C20 C19 177.02(15)
C16 C15 C20 C21 177.22(15)
N002 C15 C20 C21 -4.5(2)
C19 C20 C21 C22 -56.7(2)
C15 C20 C21 C22 124.86(19)
C19 C20 C21 C23 66.7(2)
C15 C20 C21 C23 -111.74(19)
C17 C16 C24 C26 51.3(2)
C15 C16 C24 C26 -127.85(18)
C17 C16 C24 C25 -72.3(2)
C15 C16 C24 C25 108.48(19)
O1 C27 C28 C29 75.2(7)
C31 C27 C28 C29 -45.5(8)
O1 C27 C28 C30 -159.8(6)
C31 C27 C28 C30 79.5(7)
O1 C27 C31 C33 179.1(5)
C28 C27 C31 C33 -58.6(8)
O1 C27 C31 C32 55.8(6)
C28 C27 C31 C32 178.0(6)
C38 C34 C35 C36 -1.4(2)
Cr01 C34 C35 C36 62.61(13)
C38 C34 C35 Cr01 -63.97(13)
C34 C35 C36 C37 1.4(2)
Cr01 C35 C36 C37 65.38(13)
C34 C35 C36 Cr01 -63.97(13)
C35 C36 C37 C38 -0.9(2)
Cr01 C36 C37 C38 63.78(13)
C35 C36 C37 Cr01 -64.70(13)
C36 C37 C38 C34 0.1(2)
Cr01 C37 C38 C34 61.73(13)
C36 C37 C38 Cr01 -61.65(13)
C35 C34 C38 C37 0.8(2)
Cr01 C34 C38 C37 -61.88(13)
C35 C34 C38 Cr01 62.67(12)
C1 C2 N001 C3 -161.93(16)
C1 C2 N001 Cr01 15.5(2)
C4 C3 N001 C2 -93.1(2)
C8 C3 N001 C2 88.38(19)
C4 C3 N001 Cr01 90.03(18)
C8 C3 N001 Cr01 -88.44(19)
C2 C1 N002 C15 160.33(15)
C2 C1 N002 Cr01 -15.04(19)
C20 C15 N002 C1 112.31(18)
C16 C15 N002 C1 -69.3(2)
C20 C15 N002 Cr01 -73.43(19)
C16 C15 N002 Cr01 104.91(17)
C28 C27 O1 Cr01 76.1(7)
C31 C27 O1 Cr01 -156.9(3)
C27 O1 Cr01 O1B 36.9(8)
C27 O1 Cr01 N001 70.1(5)
C27 O1 Cr01 N002 151.6(5)
C27 O1 Cr01 C36 -96.7(6)
C27 O1 Cr01 C35 -38.2(6)
C27 O1 Cr01 C37 -110.1(5)
C27 O1 Cr01 C34 -48.3(5)
C27 O1 Cr01 C38 -83.1(5)
C2 N001 Cr01 O1B 82.4(2)
C3 N001 Cr01 O1B -100.6(2)
C2 N001 Cr01 O1 72.75(16)
C3 N001 Cr01 O1 -110.25(17)
C2 N001 Cr01 N002 -18.16(12)
C3 N001 Cr01 N002 158.84(15)
C2 N001 Cr01 C36 -114.22(13)
C3 N001 Cr01 C36 62.78(16)
C2 N001 Cr01 C35 -149.05(13)
C3 N001 Cr01 C35 27.95(16)
C2 N001 Cr01 C37 -107.03(15)
C3 N001 Cr01 C37 69.97(19)
C2 N001 Cr01 C34 -179.48(12)
C3 N001 Cr01 C34 -2.48(17)
C2 N001 Cr01 C38 -173.96(14)
C3 N001 Cr01 C38 3.0(2)
C1 N002 Cr01 O1B -67.6(2)
C15 N002 Cr01 O1B 117.8(2)
C1 N002 Cr01 O1 -83.99(16)
C15 N002 Cr01 O1 101.44(18)
C1 N002 Cr01 N001 18.05(11)
C15 N002 Cr01 N001 -156.53(15)
C1 N002 Cr01 C36 124.36(12)
C15 N002 Cr01 C36 -50.21(15)
C1 N002 Cr01 C35 105.14(13)
C15 N002 Cr01 C35 -69.44(16)
C1 N002 Cr01 C37 161.37(12)
C15 N002 Cr01 C37 -13.21(15)
C1 N002 Cr01 C34 151.97(16)
C15 N002 Cr01 C34 -22.6(2)
C1 N002 Cr01 C38 -176.20(11)
C15 N002 Cr01 C38 9.23(17)
C35 C36 Cr01 O1B 57.7(6)
C37 C36 Cr01 O1B -57.2(6)
C35 C36 Cr01 O1 94.3(3)
C37 C36 Cr01 O1 -20.7(3)
C35 C36 Cr01 N001 -72.17(13)
C37 C36 Cr01 N001 172.86(12)
C35 C36 Cr01 N002 -155.46(12)
C37 C36 Cr01 N002 89.57(13)
C37 C36 Cr01 C35 -114.97(18)
C35 C36 Cr01 C37 114.97(18)
C35 C36 Cr01 C34 36.92(12)
C37 C36 Cr01 C34 -78.05(13)
C35 C36 Cr01 C38 78.65(13)
C37 C36 Cr01 C38 -36.32(12)
C34 C35 Cr01 O1B -39.2(3)
C36 C35 Cr01 O1B -156.2(3)
C34 C35 Cr01 O1 -17.0(2)
C36 C35 Cr01 O1 -134.0(2)
C34 C35 Cr01 N001 -128.60(12)
C36 C35 Cr01 N001 114.39(13)
C34 C35 Cr01 N002 149.98(11)
C36 C35 Cr01 N002 32.96(15)
C34 C35 Cr01 C36 117.02(18)
C34 C35 Cr01 C37 78.54(13)
C36 C35 Cr01 C37 -38.48(13)
C36 C35 Cr01 C34 -117.02(18)
C34 C35 Cr01 C38 37.61(12)
C36 C35 Cr01 C38 -79.40(14)
C38 C37 Cr01 O1B 39.1(3)
C36 C37 Cr01 O1B 156.4(3)
C38 C37 Cr01 O1 51.45(17)
C36 C37 Cr01 O1 168.70(15)
C38 C37 Cr01 N001 -128.78(13)
C36 C37 Cr01 N001 -11.53(19)
C38 C37 Cr01 N002 147.39(12)
C36 C37 Cr01 N002 -95.36(13)
C38 C37 Cr01 C36 -117.25(18)
C38 C37 Cr01 C35 -78.72(13)
C36 C37 Cr01 C35 38.53(12)
C38 C37 Cr01 C34 -36.97(12)
C36 C37 Cr01 C34 80.28(13)
C36 C37 Cr01 C38 117.25(18)
C35 C34 Cr01 O1B 150.0(2)
C38 C34 Cr01 O1B -93.7(2)
C35 C34 Cr01 O1 168.01(16)
C38 C34 Cr01 O1 -75.72(16)
C35 C34 Cr01 N001 59.13(13)
C38 C34 Cr01 N001 175.41(11)
C35 C34 Cr01 N002 -69.3(2)
C38 C34 Cr01 N002 47.0(2)
C35 C34 Cr01 C36 -37.65(12)
C38 C34 Cr01 C36 78.63(13)
C38 C34 Cr01 C35 116.28(17)
C35 C34 Cr01 C37 -80.10(14)
C38 C34 Cr01 C37 36.18(12)
C35 C34 Cr01 C38 -116.28(17)
C37 C38 Cr01 O1B -150.0(2)
C34 C38 Cr01 O1B 92.1(2)
C37 C38 Cr01 O1 -134.45(16)
C34 C38 Cr01 O1 107.65(15)
C37 C38 Cr01 N001 109.37(17)
C34 C38 Cr01 N001 -8.5(2)
C37 C38 Cr01 N002 -40.93(15)
C34 C38 Cr01 N002 -158.82(11)
C37 C38 Cr01 C36 37.73(13)
C34 C38 Cr01 C36 -80.17(13)
C37 C38 Cr01 C35 80.36(14)
C34 C38 Cr01 C35 -37.54(12)
C34 C38 Cr01 C37 -117.90(18)
C37 C38 Cr01 C34 117.90(18)
O1 Cr01 O1B C27B -23.4(7)
N001 Cr01 O1B C27B -171.0(10)
N002 Cr01 O1B C27B -90.4(10)
C36 Cr01 O1B C27B 56.2(14)
C35 Cr01 O1B C27B 96.6(10)
C37 Cr01 O1B C27B 16.2(11)
C34 Cr01 O1B C27B 74.5(10)
C38 Cr01 O1B C27B 37.9(10)
Cr01 O1B C27B C31B 159.0(7)
Cr01 O1B C27B C28B -75.2(14)
C32B C31B C27B O1B -58.9(13)
C33B C31B C27B O1B 175.9(11)
C32B C31B C27B C28B 176.5(13)
C33B C31B C27B C28B 51.3(16)
O1B C27B C28B C30B -66.8(16)
C31B C27B C28B C30B 55.5(16)
O1B C27B C28B C29B 152.6(13)
C31B C27B C28B C29B -85.1(15)
